data_1527598
loop_
_publ_author_name
'Johnson, V.'
'Jeitschko, W.'

_publ_section_title
;
 Pb F Cl-type pnictides of niobium with silicon or germanium
;
_journal_name_full 'Journal of Solid State Chemistry'
_journal_page_first 306
_journal_page_last 309
_journal_volume 6
_journal_year 1973
_chemical_formula_sum 'As Nb Si'
_chemical_name_systematic 'Nb Si As'
_space_group_IT_number 129
_symmetry_space_group_name_Hall '-P 4a 2a'
_symmetry_space_group_name_H-M 'P 4/n m m :2'
_cell_angle_alpha 90
_cell_angle_beta 90
_cell_angle_gamma 90
_cell_formula_units_Z 2
_cell_length_a 3.4908
_cell_length_b 3.4908
_cell_length_c 7.8992
_cell_volume 96.257
_citation_journal_id_ASTM JSSCBI
_cod_data_source_file Johnson_JSSCBI_1973_1993.cif
_cod_data_source_block As1Nb1Si1
_cod_original_cell_volume 96.25716
_cod_original_formula_sum 'As1 Nb1 Si1'
_cod_database_code 1527598

loop_
_symmetry_equiv_pos_as_xyz
x,y,z
-y+1/2,x,z
-x+1/2,-y+1/2,z
y,-x+1/2,z
x+1/2,-y,-z
y+1/2,x+1/2,-z
-x,y+1/2,-z
-y,-x,-z
-x,-y,-z
y-1/2,-x,-z
x-1/2,y-1/2,-z
-y,x-1/2,-z
-x-1/2,y,z
-y-1/2,-x-1/2,z
x,-y-1/2,z
y,x,z

loop_
_atom_site_label
_atom_site_type_symbol
_atom_site_fract_x
_atom_site_fract_y
_atom_site_fract_z
_atom_site_occupancy
_atom_site_U_iso_or_equiv
As1 As 0.25 0.25 0.6117 1 0.0
Si1 Si 0.75 0.25 0 1 0.0
Nb1 Nb 0.25 0.25 0.2558 1 0.0
